data_7232335
loop_
_publ_author_name
'Santana, Vinicius T.'
'Cunha, Beatriz N.'
'Plut\'in, Ana M'
'Silveira, Rafael G.'
'Castellano, Eduardo E.'
'Batista, Alzir A.'
'Calvo, Rafael'
'Nascimento, Otaciro R.'

_publ_section_title
;
 Magnetic-field-tuned phase transition of a molecular material from the
 isolated-spin to the coupled-spin regime.
;
_journal_issue 8
_journal_name_full 'Physical chemistry chemical physics : PCCP'
_journal_page_first 4394
_journal_page_last 4407
_journal_paper_doi 10.1039/c8cp06719h
_journal_volume 21
_journal_year 2019
_chemical_formula_moiety 'C20 H19 Cl Cu N4 O S'
_chemical_formula_sum 'C20 H19 Cl Cu N4 O S'
_chemical_formula_weight 462.44
_space_group_crystal_system monoclinic
_space_group_IT_number 14
_space_group_name_Hall '-P 2yn'
_space_group_name_H-M_alt 'P 1 21/n 1'
_symmetry_space_group_name_Hall '-P 2yn'
_symmetry_space_group_name_H-M 'P 1 21/n 1'
_atom_sites_solution_hydrogens geom
_audit_creation_method SHELXL-2014/6
_audit_update_record
;
2018-09-10 deposited with the CCDC.
2019-01-22 downloaded from the CCDC.
;
_cell_angle_alpha 90
_cell_angle_beta 104.952(2)
_cell_angle_gamma 90
_cell_formula_units_Z 4
_cell_length_a 11.9790(3)
_cell_length_b 14.0236(5)
_cell_length_c 12.1193(3)
_cell_measurement_reflns_used 16840
_cell_measurement_temperature 294(2)
_cell_measurement_theta_max 25.999
_cell_measurement_theta_min 2.579
_cell_measurement_wavelength 0.71073
_cell_volume 1966.97(10)
_computing_structure_refinement 'SHELXL-2014/6 (Sheldrick, 2014)'
_diffrn_ambient_temperature 294(2)
_diffrn_detector 'CCD plate'
_diffrn_detector_area_resol_mean 9
_diffrn_measured_fraction_theta_full 0.999
_diffrn_measured_fraction_theta_max 0.999
_diffrn_measurement_device '95mm CCD camera on \k-goniostat'
_diffrn_measurement_device_type KappaCCD
_diffrn_measurement_method 'CCD rotation images, thick slices'
_diffrn_orient_matrix_type 'by Bruker AXS Collect from scalepack cell'
_diffrn_radiation_monochromator 'horizonally mounted graphite crystal'
_diffrn_radiation_probe x-ray
_diffrn_radiation_type MoK\a
_diffrn_radiation_wavelength 0.71073
_diffrn_reflns_av_R_equivalents 0.0931
_diffrn_reflns_av_unetI/netI 0.0562
_diffrn_reflns_Laue_measured_fraction_full 0.999
_diffrn_reflns_Laue_measured_fraction_max 0.999
_diffrn_reflns_limit_h_max 14
_diffrn_reflns_limit_h_min -12
_diffrn_reflns_limit_k_max 17
_diffrn_reflns_limit_k_min -15
_diffrn_reflns_limit_l_max 14
_diffrn_reflns_limit_l_min -14
_diffrn_reflns_number 16840
_diffrn_reflns_point_group_measured_fraction_full 0.999
_diffrn_reflns_point_group_measured_fraction_max 0.999
_diffrn_reflns_theta_full 25.242
_diffrn_reflns_theta_max 25.999
_diffrn_reflns_theta_min 2.579
_diffrn_source 'Enraf Nonius FR590'
_exptl_absorpt_coefficient_mu 1.371
_exptl_absorpt_correction_T_max 0.7333
_exptl_absorpt_correction_T_min 0.6731
_exptl_absorpt_correction_type gaussian
_exptl_absorpt_process_details
;
a grid of  8 x  8 x  8 =   512 sampling points was used
;
_exptl_crystal_colour green
_exptl_crystal_density_diffrn 1.562
_exptl_crystal_density_method 'not measured'
_exptl_crystal_description prism
_exptl_crystal_F_000 948
_exptl_crystal_size_max 0.325
_exptl_crystal_size_mid 0.310
_exptl_crystal_size_min 0.260
_refine_diff_density_max 1.023
_refine_diff_density_min -0.657
_refine_diff_density_rms 0.132
_refine_ls_extinction_coef 0.018(2)
_refine_ls_extinction_expression Fc^*^=kFc[1+0.001xFc^2^\l^3^/sin(2\q)]^-1/4^
_refine_ls_extinction_method SHELXL
_refine_ls_goodness_of_fit_ref 1.104
_refine_ls_hydrogen_treatment constr
_refine_ls_matrix_type full
_refine_ls_number_parameters 256
_refine_ls_number_reflns 3856
_refine_ls_number_restraints 0
_refine_ls_restrained_S_all 1.104
_refine_ls_R_factor_all 0.0791
_refine_ls_R_factor_gt 0.0656
_refine_ls_shift/su_max 0.000
_refine_ls_shift/su_mean 0.000
_refine_ls_structure_factor_coef Fsqd
_refine_ls_weighting_details 'w=1/[\s^2^(Fo^2^)+(0.0821P)^2^+8.4778P] where P=(Fo^2^+2Fc^2^)/3'
_refine_ls_weighting_scheme calc
_refine_ls_wR_factor_gt 0.1888
_refine_ls_wR_factor_ref 0.1973
_reflns_Friedel_coverage 0.000
_reflns_number_gt 3134
_reflns_number_total 3856
_reflns_threshold_expression 'I > 2\s(I)'
_cod_data_source_file c8cp06719h2.cif
_cod_data_source_block shelx
_cod_depositor_comments 'Adding full bibliography for 7232335.cif.'
_cod_database_code 7232335
_shelx_space_group_comment
;
The symmetry employed for this shelxl refinement is uniquely defined
by the following loop, which should always be used as a source of
symmetry information in preference to the above space-group names.
They are only intended as comments.
;
_exptl_absorpt_correction_t_ave 0.7099
_shelxl_version_number 2014/6

loop_
_space_group_symop_operation_xyz
'x, y, z'
'-x+1/2, y+1/2, -z+1/2'
'-x, -y, -z'
'x-1/2, -y-1/2, z-1/2'

loop_
_atom_site_label
_atom_site_type_symbol
_atom_site_fract_x
_atom_site_fract_y
_atom_site_fract_z
_atom_site_U_iso_or_equiv
_atom_site_adp_type
_atom_site_occupancy
_atom_site_site_symmetry_order
_atom_site_calc_flag
_atom_site_refinement_flags_posn
_atom_site_refinement_flags_adp
Cu Cu 0.72916(5) 0.42378(5) 0.44735(5) 0.0317(3) Uani 1 1 d . .
Cl Cl 0.78192(13) 0.57204(10) 0.54997(13) 0.0431(4) Uani 1 1 d . .
S S 0.81022(13) 0.40303(11) 0.29562(12) 0.0409(4) Uani 1 1 d . .
O O 0.5862(3) 0.4691(3) 0.3441(3) 0.0388(9) Uani 1 1 d . .
N3 N 0.6374(4) 0.3431(3) 0.5384(4) 0.0338(10) Uani 1 1 d . .
N4 N 0.8585(4) 0.3498(3) 0.5509(4) 0.0354(10) Uani 1 1 d . .
N1 N 0.6482(4) 0.5361(4) 0.1943(4) 0.0386(11) Uani 1 1 d . .
N2 N 0.8243(4) 0.5481(4) 0.1610(4) 0.0424(12) Uani 1 1 d . .
C35 C 0.7037(5) 0.2876(4) 0.6204(5) 0.0354(12) Uani 1 1 d . .
C1 C 0.5703(5) 0.5111(4) 0.2490(4) 0.0324(11) Uani 1 1 d . .
C31 C 0.5232(5) 0.3466(4) 0.5284(5) 0.0392(13) Uani 1 1 d . .
H31 H 0.4777 0.3864 0.4733 0.047 Uiso 1 1 calc R U
C2 C 0.4481(5) 0.5391(4) 0.1904(5) 0.0338(11) Uani 1 1 d . .
C3 C 0.3589(5) 0.5143(4) 0.2381(5) 0.0369(12) Uani 1 1 d . .
H3 H 0.3749 0.4789 0.3053 0.044 Uiso 1 1 calc R U
C4 C 0.2470(5) 0.5412(5) 0.1878(5) 0.0443(14) Uani 1 1 d . .
H4 H 0.1877 0.5231 0.2199 0.053 Uiso 1 1 calc R U
C8 C 0.7561(5) 0.5025(4) 0.2156(4) 0.0346(12) Uani 1 1 d . .
C34 C 0.6568(6) 0.2334(4) 0.6932(5) 0.0460(14) Uani 1 1 d . .
H34 H 0.7038 0.1950 0.7489 0.055 Uiso 1 1 calc R U
C42 C 1.0548(6) 0.3029(5) 0.6210(6) 0.0509(16) Uani 1 1 d . .
H42 H 1.1313 0.3082 0.6181 0.061 Uiso 1 1 calc R U
C45 C 0.8279(5) 0.2891(4) 0.6258(5) 0.0363(12) Uani 1 1 d . .
C5 C 0.2231(5) 0.5956(5) 0.0887(6) 0.0512(16) Uani 1 1 d . .
H5 H 0.1479 0.6152 0.0550 0.061 Uiso 1 1 calc R U
C32 C 0.4705(6) 0.2932(5) 0.5972(6) 0.0497(15) Uani 1 1 d . .
H32 H 0.3908 0.2952 0.5865 0.060 Uiso 1 1 calc R U
C10 C 0.9437(5) 0.5222(5) 0.1723(6) 0.0518(16) Uani 1 1 d . .
H10A H 0.9784 0.5023 0.2493 0.078 Uiso 1 1 calc R U
H10B H 0.9849 0.5763 0.1542 0.078 Uiso 1 1 calc R U
H10C H 0.9471 0.4709 0.1208 0.078 Uiso 1 1 calc R U
C44 C 0.9110(6) 0.2354(4) 0.6992(6) 0.0508(16) Uani 1 1 d . .
H44 H 0.8897 0.1950 0.7511 0.061 Uiso 1 1 calc R U
C7 C 0.4235(6) 0.5917(5) 0.0897(5) 0.0466(15) Uani 1 1 d . .
H7 H 0.4820 0.6076 0.0553 0.056 Uiso 1 1 calc R U
C9 C 0.7778(6) 0.6246(6) 0.0796(7) 0.0598(19) Uani 1 1 d . .
H9A H 0.7111 0.6018 0.0236 0.090 Uiso 1 1 calc R U
H9B H 0.8356 0.6444 0.0423 0.090 Uiso 1 1 calc R U
H9C H 0.7564 0.6778 0.1196 0.090 Uiso 1 1 calc R U
C41 C 0.9703(5) 0.3568(5) 0.5503(5) 0.0431(14) Uani 1 1 d . .
H41 H 0.9910 0.3996 0.5004 0.052 Uiso 1 1 calc R U
C43 C 1.0241(6) 0.2404(5) 0.6970(7) 0.0575(18) Uani 1 1 d . .
H43 H 1.0796 0.2027 0.7454 0.069 Uiso 1 1 calc R U
C33 C 0.5382(7) 0.2376(5) 0.6811(6) 0.0527(16) Uani 1 1 d . .
H33 H 0.5050 0.2027 0.7298 0.063 Uiso 1 1 calc R U
C6 C 0.3105(6) 0.6202(5) 0.0411(6) 0.0534(17) Uani 1 1 d . .
H6 H 0.2941 0.6568 -0.0251 0.064 Uiso 1 1 calc R U

loop_
_atom_site_aniso_label
_atom_site_aniso_U_11
_atom_site_aniso_U_22
_atom_site_aniso_U_33
_atom_site_aniso_U_23
_atom_site_aniso_U_13
_atom_site_aniso_U_12
Cu 0.0313(4) 0.0355(4) 0.0278(4) 0.0046(3) 0.0064(3) 0.0033(3)
Cl 0.0479(8) 0.0371(8) 0.0446(8) -0.0058(6) 0.0124(6) -0.0053(6)
S 0.0415(8) 0.0483(8) 0.0360(7) 0.0100(6) 0.0155(6) 0.0150(6)
O 0.0325(19) 0.048(2) 0.036(2) 0.0093(17) 0.0093(16) 0.0049(17)
N3 0.038(2) 0.030(2) 0.033(2) 0.0005(18) 0.0092(19) -0.0023(18)
N4 0.038(2) 0.034(2) 0.033(2) 0.0032(19) 0.0075(19) 0.0038(19)
N1 0.035(2) 0.045(3) 0.037(3) 0.009(2) 0.012(2) 0.006(2)
N2 0.038(3) 0.047(3) 0.045(3) 0.011(2) 0.015(2) 0.002(2)
C35 0.047(3) 0.025(2) 0.033(3) -0.001(2) 0.008(2) -0.001(2)
C1 0.033(3) 0.029(3) 0.033(3) 0.000(2) 0.005(2) 0.002(2)
C31 0.037(3) 0.037(3) 0.044(3) -0.005(2) 0.011(2) -0.003(2)
C2 0.034(3) 0.032(3) 0.032(3) 0.000(2) 0.005(2) 0.003(2)
C3 0.038(3) 0.037(3) 0.036(3) -0.002(2) 0.008(2) 0.004(2)
C4 0.035(3) 0.050(3) 0.046(3) -0.006(3) 0.006(3) 0.004(3)
C8 0.035(3) 0.039(3) 0.029(3) 0.003(2) 0.008(2) 0.002(2)
C34 0.064(4) 0.037(3) 0.041(3) 0.005(2) 0.020(3) -0.003(3)
C42 0.039(3) 0.052(4) 0.057(4) 0.000(3) 0.005(3) 0.012(3)
C45 0.045(3) 0.027(3) 0.035(3) 0.000(2) 0.006(2) 0.001(2)
C5 0.034(3) 0.061(4) 0.051(4) 0.001(3) -0.004(3) 0.011(3)
C32 0.051(4) 0.048(4) 0.056(4) -0.007(3) 0.023(3) -0.007(3)
C10 0.039(3) 0.060(4) 0.060(4) 0.009(3) 0.018(3) 0.000(3)
C44 0.057(4) 0.036(3) 0.052(4) 0.014(3) 0.001(3) 0.004(3)
C7 0.041(3) 0.058(4) 0.038(3) 0.006(3) 0.006(3) 0.006(3)
C9 0.059(4) 0.058(4) 0.064(4) 0.029(4) 0.020(4) 0.005(3)
C41 0.041(3) 0.050(3) 0.038(3) 0.004(3) 0.008(3) 0.003(3)
C43 0.052(4) 0.042(3) 0.066(4) 0.009(3) -0.009(3) 0.011(3)
C33 0.069(4) 0.038(3) 0.059(4) 0.002(3) 0.029(3) -0.011(3)
C6 0.047(4) 0.065(4) 0.041(3) 0.013(3) -0.001(3) 0.012(3)

loop_
_atom_type_symbol
_atom_type_description
_atom_type_scat_dispersion_real
_atom_type_scat_dispersion_imag
_atom_type_scat_source
C C 0.0033 0.0016 'International Tables Vol C Tables 4.2.6.8 and 6.1.1.4'
H H 0.0000 0.0000 'International Tables Vol C Tables 4.2.6.8 and 6.1.1.4'
Cl Cl 0.1484 0.1585 'International Tables Vol C Tables 4.2.6.8 and 6.1.1.4'
Cu Cu 0.3201 1.2651 'International Tables Vol C Tables 4.2.6.8 and 6.1.1.4'
N N 0.0061 0.0033 'International Tables Vol C Tables 4.2.6.8 and 6.1.1.4'
O O 0.0106 0.0060 'International Tables Vol C Tables 4.2.6.8 and 6.1.1.4'
S S 0.1246 0.1234 'International Tables Vol C Tables 4.2.6.8 and 6.1.1.4'

loop_
_exptl_crystal_face_index_h
_exptl_crystal_face_index_k
_exptl_crystal_face_index_l
_exptl_crystal_face_perp_dist
0 -1 -1 0.1380
0 1 1 0.1720
0 1 -1 0.1300
0 -1 1 0.1300
0 -1 0 0.1300
5 0 0 0.1700
-5 0 0 0.1550
-3 -1 1 0.1440

loop_
_geom_angle_atom_site_label_1
_geom_angle_atom_site_label_2
_geom_angle_atom_site_label_3
_geom_angle
O Cu N4 167.55(19)
O Cu N3 91.21(17)
N4 Cu N3 79.38(18)
O Cu S 90.59(12)
N4 Cu S 91.00(14)
N3 Cu S 137.91(13)
O Cu Cl 96.85(13)
N4 Cu Cl 93.76(14)
N3 Cu Cl 107.33(13)
S Cu Cl 114.18(6)
C8 S Cu 99.88(19)
C1 O Cu 129.7(4)
C31 N3 C35 118.7(5)
C31 N3 Cu 126.7(4)
C35 N3 Cu 114.5(4)
C41 N4 C45 119.3(5)
C41 N4 Cu 124.5(4)
C45 N4 Cu 116.2(4)
C1 N1 C8 125.6(5)
C8 N2 C10 123.2(5)
C8 N2 C9 120.5(5)
C10 N2 C9 116.2(5)
N3 C35 C34 121.9(6)
N3 C35 C45 114.9(5)
C34 C35 C45 123.3(5)
O C1 N1 128.3(5)
O C1 C2 116.8(5)
N1 C1 C2 114.8(5)
N3 C31 C32 122.4(6)
N3 C31 H31 118.8
C32 C31 H31 118.8
C3 C2 C7 119.2(5)
C3 C2 C1 119.9(5)
C7 C2 C1 120.9(5)
C4 C3 C2 121.0(6)
C4 C3 H3 119.5
C2 C3 H3 119.5
C3 C4 C5 119.6(6)
C3 C4 H4 120.2
C5 C4 H4 120.2
N1 C8 N2 114.8(5)
N1 C8 S 126.6(4)
N2 C8 S 118.4(4)
C35 C34 C33 118.6(6)
C35 C34 H34 120.7
C33 C34 H34 120.7
C41 C42 C43 118.9(6)
C41 C42 H42 120.5
C43 C42 H42 120.5
N4 C45 C44 119.9(6)
N4 C45 C35 115.0(5)
C44 C45 C35 125.1(6)
C6 C5 C4 119.7(6)
C6 C5 H5 120.2
C4 C5 H5 120.2
C33 C32 C31 118.7(6)
C33 C32 H32 120.6
C31 C32 H32 120.6
N2 C10 H10A 109.5
N2 C10 H10B 109.5
H10A C10 H10B 109.5
N2 C10 H10C 109.5
H10A C10 H10C 109.5
H10B C10 H10C 109.5
C43 C44 C45 121.1(6)
C43 C44 H44 119.5
C45 C44 H44 119.5
C6 C7 C2 119.2(6)
C6 C7 H7 120.4
C2 C7 H7 120.4
N2 C9 H9A 109.5
N2 C9 H9B 109.5
H9A C9 H9B 109.5
N2 C9 H9C 109.5
H9A C9 H9C 109.5
H9B C9 H9C 109.5
N4 C41 C42 122.1(6)
N4 C41 H41 119.0
C42 C41 H41 119.0
C44 C43 C42 118.7(6)
C44 C43 H43 120.7
C42 C43 H43 120.7
C32 C33 C34 119.6(6)
C32 C33 H33 120.2
C34 C33 H33 120.2
C5 C6 C7 121.2(6)
C5 C6 H6 119.4
C7 C6 H6 119.4

loop_
_geom_bond_atom_site_label_1
_geom_bond_atom_site_label_2
_geom_bond_distance
Cu O 1.948(4)
Cu N4 2.013(4)
Cu N3 2.081(5)
Cu S 2.3088(15)
Cu Cl 2.4215(16)
S C8 1.727(6)
O C1 1.264(6)
N3 C31 1.343(7)
N3 C35 1.347(7)
N4 C41 1.345(7)
N4 C45 1.361(7)
N1 C1 1.323(7)
N1 C8 1.337(7)
N2 C8 1.339(7)
N2 C10 1.448(8)
N2 C9 1.467(8)
C35 C34 1.389(8)
C35 C45 1.473(8)
C1 C2 1.505(7)
C31 C32 1.388(9)
C31 H31 0.9300
C2 C3 1.384(8)
C2 C7 1.391(8)
C3 C4 1.374(8)
C3 H3 0.9300
C4 C5 1.389(10)
C4 H4 0.9300
C34 C33 1.392(10)
C34 H34 0.9300
C42 C41 1.372(9)
C42 C43 1.387(11)
C42 H42 0.9300
C45 C44 1.376(8)
C5 C6 1.364(10)
C5 H5 0.9300
C32 C33 1.369(10)
C32 H32 0.9300
C10 H10A 0.9600
C10 H10B 0.9600
C10 H10C 0.9600
C44 C43 1.364(10)
C44 H44 0.9300
C7 C6 1.387(9)
C7 H7 0.9300
C9 H9A 0.9600
C9 H9B 0.9600
C9 H9C 0.9600
C41 H41 0.9300
C43 H43 0.9300
C33 H33 0.9300
C6 H6 0.9300

loop_
_geom_torsion_atom_site_label_1
_geom_torsion_atom_site_label_2
_geom_torsion_atom_site_label_3
_geom_torsion_atom_site_label_4
_geom_torsion
C31 N3 C35 C34 0.9(8)
Cu N3 C35 C34 176.4(4)
C31 N3 C35 C45 -179.3(5)
Cu N3 C35 C45 -3.9(6)
Cu O C1 N1 -0.4(9)
Cu O C1 C2 -178.8(4)
C8 N1 C1 O 16.6(10)
C8 N1 C1 C2 -165.0(5)
C35 N3 C31 C32 -1.9(8)
Cu N3 C31 C32 -176.7(4)
O C1 C2 C3 -3.3(8)
N1 C1 C2 C3 178.1(5)
O C1 C2 C7 175.3(5)
N1 C1 C2 C7 -3.3(8)
C7 C2 C3 C4 -0.3(9)
C1 C2 C3 C4 178.3(5)
C2 C3 C4 C5 -1.3(9)
C1 N1 C8 N2 -170.6(5)
C1 N1 C8 S 14.7(9)
C10 N2 C8 N1 -179.7(6)
C9 N2 C8 N1 -3.6(9)
C10 N2 C8 S -4.5(8)
C9 N2 C8 S 171.6(5)
Cu S C8 N1 -43.1(5)
Cu S C8 N2 142.5(4)
N3 C35 C34 C33 -0.6(9)
C45 C35 C34 C33 179.7(5)
C41 N4 C45 C44 -0.4(8)
Cu N4 C45 C44 179.6(5)
C41 N4 C45 C35 179.3(5)
Cu N4 C45 C35 -0.7(6)
N3 C35 C45 N4 3.1(7)
C34 C35 C45 N4 -177.2(5)
N3 C35 C45 C44 -177.2(6)
C34 C35 C45 C44 2.5(9)
C3 C4 C5 C6 1.3(10)
N3 C31 C32 C33 2.5(9)
N4 C45 C44 C43 -1.2(10)
C35 C45 C44 C43 179.1(6)
C3 C2 C7 C6 1.7(9)
C1 C2 C7 C6 -176.8(6)
C45 N4 C41 C42 1.7(9)
Cu N4 C41 C42 -178.4(5)
C43 C42 C41 N4 -1.2(10)
C45 C44 C43 C42 1.7(11)
C41 C42 C43 C44 -0.5(11)
C31 C32 C33 C34 -2.1(10)
C35 C34 C33 C32 1.2(10)
C4 C5 C6 C7 0.1(11)
C2 C7 C6 C5 -1.6(11)
